data_2238962
loop_
_publ_author_name
'Chee, Chin Fei'
'Lo, Kong Mun'
'Ng, Seik Weng'

_publ_section_title
;
 Aqua(trifluoroacetato)triphenyltin--2,2'-bipyridine (2/2)
;
_journal_coden_ASTM ACSEBH
_journal_issue 4
_journal_name_full
;
 Acta Crystallographica, Section E: Structure Reports Online
;
_journal_page_first m205
_journal_page_last m206
_journal_paper_doi 10.1107/S1600536803006615
_journal_volume 59
_journal_year 2003
_chemical_formula_iupac 'Sn(C6 H5)3 (C2 O2 F3)(H2 O), C10 H8 N2'
_chemical_formula_moiety 'C20 H17 F3 O3 Sn1, C10 H8 N2'
_chemical_formula_sum 'C30 H25 F3 N2 O3 Sn'
_chemical_formula_weight 637.21
_chemical_name_systematic
;
aquatrifluoroacetatotriphenyltin.2,2'-bipyridine
;
_space_group_IT_number 2
_symmetry_cell_setting triclinic
_symmetry_space_group_name_Hall '-P 1'
_symmetry_space_group_name_H-M 'P -1'
_atom_sites_solution_hydrogens geom
_atom_sites_solution_primary direct
_atom_sites_solution_secondary difmap
_audit_creation_method SHELXL-97
_cell_angle_alpha 101.5240(10)
_cell_angle_beta 101.0370(10)
_cell_angle_gamma 117.3130(10)
_cell_formula_units_Z 2
_cell_length_a 11.5560(10)
_cell_length_b 11.6620(10)
_cell_length_c 12.3870(10)
_cell_measurement_reflns_used 6120
_cell_measurement_temperature 168(2)
_cell_measurement_theta_max 26.39
_cell_measurement_theta_min 1.77
_cell_volume 1374.3(2)
_computing_cell_refinement 'SAINT (Bruker, 1997)'
_computing_data_collection 'SMART (Bruker, 1997)'
_computing_data_reduction SAINT
_computing_molecular_graphics 'ORTEPII (Johnson, 1976)'
_computing_publication_material SHELXL97
_computing_structure_refinement 'SHELXL97 (Sheldrick, 1997)'
_computing_structure_solution 'SHELXS97 (Sheldrick, 1997)'
_diffrn_ambient_temperature 168(2)
_diffrn_measured_fraction_theta_full 0.97
_diffrn_measured_fraction_theta_max 0.97
_diffrn_measurement_device_type 'Bruker AXS area-detector'
_diffrn_measurement_method '\f and \w'
_diffrn_radiation_monochromator graphite
_diffrn_radiation_source 'fine-focus sealed tube'
_diffrn_radiation_type MoK\a
_diffrn_radiation_wavelength 0.71073
_diffrn_reflns_av_R_equivalents 0.040
_diffrn_reflns_av_sigmaI/netI 0.038
_diffrn_reflns_limit_h_max 13
_diffrn_reflns_limit_h_min -14
_diffrn_reflns_limit_k_max 14
_diffrn_reflns_limit_k_min -14
_diffrn_reflns_limit_l_max 15
_diffrn_reflns_limit_l_min -15
_diffrn_reflns_number 17712
_diffrn_reflns_theta_full 26.39
_diffrn_reflns_theta_max 26.39
_diffrn_reflns_theta_min 1.77
_diffrn_standards_decay_% 0
_diffrn_standards_number 0
_exptl_absorpt_coefficient_mu 0.984
_exptl_absorpt_correction_T_max 0.906
_exptl_absorpt_correction_T_min 0.767
_exptl_absorpt_correction_type multi-scan
_exptl_absorpt_process_details '(SADABS; Sheldrick, 1996)'
_exptl_crystal_colour Colorless
_exptl_crystal_density_diffrn 1.540
_exptl_crystal_density_method 'not measured'
_exptl_crystal_description Block
_exptl_crystal_F_000 640
_exptl_crystal_size_max 0.60
_exptl_crystal_size_mid 0.29
_exptl_crystal_size_min 0.10
_refine_diff_density_max 0.74
_refine_diff_density_min -0.89
_refine_ls_extinction_method none
_refine_ls_goodness_of_fit_ref 1.022
_refine_ls_hydrogen_treatment mixed
_refine_ls_matrix_type full
_refine_ls_number_parameters 360
_refine_ls_number_reflns 5484
_refine_ls_number_restraints 3
_refine_ls_restrained_S_all 1.022
_refine_ls_R_factor_all 0.034
_refine_ls_R_factor_gt 0.028
_refine_ls_shift/su_max 0.001
_refine_ls_shift/su_mean <0.001
_refine_ls_structure_factor_coef Fsqd
_refine_ls_weighting_details 'calc w = 1/[\s^2^(Fo^2^)+(0.0494P)^2^] where P = (Fo^2^+2Fc^2^)/3'
_refine_ls_weighting_scheme calc
_refine_ls_wR_factor_gt 0.068
_refine_ls_wR_factor_ref 0.077
_reflns_number_gt 4816
_reflns_number_total 5484
_reflns_threshold_expression I>2\s(I)
_cod_data_source_file lh6051sup1.cif
_cod_data_source_block I
_cod_depositor_comments
;
The following automatic conversions were performed:

'_symmetry_cell_setting' value 'Triclinic' changed to 'triclinic'
according to /home/saulius/struct/CIF-dictionaries/cif_core.dic
dictionary named 'cif_core.dic' version 2.4.2 from 2011-04-26.

Automatic conversion script
Id: cif_fix_values 1891 2012-01-12 08:04:46Z andrius 

 Updated bibliographical information.

 Antanas Vaitkus,
 2019-09-17
;
_cod_database_code 2238962

loop_
_symmetry_equiv_pos_as_xyz
'x, y, z'
'-x, -y, -z'

loop_
_atom_site_label
_atom_site_fract_x
_atom_site_fract_y
_atom_site_fract_z
_atom_site_U_iso_or_equiv
_atom_site_adp_type
_atom_site_calc_flag
_atom_site_refinement_flags
_atom_site_occupancy
_atom_site_type_symbol
Sn1 0.30287(2) 0.03433(2) 0.17526(2) 0.02231(7) Uani d . 1 Sn
F1 0.2009(3) -0.3490(3) -0.1622(3) 0.1100(10) Uani d . 1 F
F2 0.1345(4) -0.4330(3) -0.0383(2) 0.0990(10) Uani d . 1 F
F3 -0.0081(3) -0.4442(3) -0.1777(3) 0.0970(10) Uani d . 1 F
O1 0.2540(2) -0.1572(2) 0.0520(2) 0.0328(5) Uani d . 1 O
O2 0.0550(3) -0.1949(3) -0.0626(2) 0.0532(6) Uani d . 1 O
O1w 0.3579(2) 0.2367(2) 0.3118(2) 0.0284(4) Uani d D 1 O
N1 0.2614(3) 0.3473(3) 0.4683(2) 0.0318(6) Uani d . 1 N
N2 0.5580(3) 0.5126(3) 0.7178(2) 0.0324(6) Uani d . 1 N
C1 0.4953(3) 0.0615(3) 0.2653(2) 0.0252(6) Uani d . 1 C
C2 0.5451(3) 0.1084(3) 0.3874(3) 0.0325(7) Uani d . 1 C
C3 0.6697(4) 0.1267(3) 0.4469(3) 0.0417(8) Uani d . 1 C
C4 0.7486(3) 0.1003(4) 0.3857(3) 0.0433(8) Uani d . 1 C
C5 0.7009(3) 0.0536(4) 0.2652(3) 0.0424(8) Uani d . 1 C
C6 0.5752(3) 0.0334(3) 0.2057(3) 0.0330(7) Uani d . 1 C
C7 0.1428(3) -0.0649(3) 0.2434(2) 0.0248(6) Uani d . 1 C
C8 0.1101(3) -0.1925(3) 0.2523(2) 0.0299(6) Uani d . 1 C
C9 0.0158(3) -0.2552(3) 0.3060(3) 0.0363(7) Uani d . 1 C
C10 -0.0480(3) -0.1903(3) 0.3513(3) 0.0396(8) Uani d . 1 C
C11 -0.0197(3) -0.0663(4) 0.3410(3) 0.0414(8) Uani d . 1 C
C12 0.0752(3) -0.0031(3) 0.2875(3) 0.0329(7) Uani d . 1 C
C13 0.3158(3) 0.1461(3) 0.0585(2) 0.0258(6) Uani d . 1 C
C14 0.2090(3) 0.1641(3) 0.0084(3) 0.0347(7) Uani d . 1 C
C15 0.2280(4) 0.2508(4) -0.0578(3) 0.0432(8) Uani d . 1 C
C16 0.3527(4) 0.3185(4) -0.0750(3) 0.0489(9) Uani d . 1 C
C17 0.4596(4) 0.3013(4) -0.0258(3) 0.0464(9) Uani d . 1 C
C18 0.4412(3) 0.2159(3) 0.0404(3) 0.0345(7) Uani d . 1 C
C19 0.1404(3) -0.2249(3) -0.0328(3) 0.0325(7) Uani d . 1 C
C20 0.1151(3) -0.3633(3) -0.1045(3) 0.0375(7) Uani d . 1 C
C21 0.1654(4) 0.3685(3) 0.4126(3) 0.0392(7) Uani d . 1 C
C22 0.1408(4) 0.4683(4) 0.4640(3) 0.0434(8) Uani d . 1 C
C23 0.2182(3) 0.5503(3) 0.5777(3) 0.0397(8) Uani d . 1 C
C24 0.3177(3) 0.5300(3) 0.6370(3) 0.0326(7) Uani d . 1 C
C25 0.3374(3) 0.4281(3) 0.5792(2) 0.0280(6) Uani d . 1 C
C26 0.4432(3) 0.4028(3) 0.6393(2) 0.0272(6) Uani d . 1 C
C27 0.4230(3) 0.2719(3) 0.6180(3) 0.0350(7) Uani d . 1 C
C28 0.5237(4) 0.2546(3) 0.6791(3) 0.0388(8) Uani d . 1 C
C29 0.6429(4) 0.3686(4) 0.7599(3) 0.0415(8) Uani d . 1 C
C30 0.6557(4) 0.4944(4) 0.7759(3) 0.0402(8) Uani d . 1 C
H1w1 0.322(3) 0.246(3) 0.364(2) 0.040(10) Uiso d D 1 H
H1w2 0.395(3) 0.312(2) 0.298(3) 0.040(10) Uiso d D 1 H
H2 0.4924 0.1279 0.4299 0.039 Uiso calc R 1 H
H3 0.7013 0.1573 0.5296 0.050 Uiso calc R 1 H
H4 0.8350 0.1143 0.4265 0.052 Uiso calc R 1 H
H5 0.7546 0.0352 0.2231 0.051 Uiso calc R 1 H
H6 0.5428 0.0000 0.1230 0.040 Uiso calc R 1 H
H8 0.1534 -0.2372 0.2210 0.036 Uiso calc R 1 H
H9 -0.0054 -0.3421 0.3119 0.044 Uiso calc R 1 H
H10 -0.1115 -0.2324 0.3897 0.047 Uiso calc R 1 H
H11 -0.0652 -0.0235 0.3706 0.050 Uiso calc R 1 H
H12 0.0945 0.0831 0.2807 0.040 Uiso calc R 1 H
H14 0.1224 0.1167 0.0197 0.042 Uiso calc R 1 H
H15 0.1550 0.2631 -0.0909 0.052 Uiso calc R 1 H
H16 0.3658 0.3771 -0.1207 0.059 Uiso calc R 1 H
H17 0.5458 0.3484 -0.0377 0.056 Uiso calc R 1 H
H18 0.5150 0.2049 0.0739 0.041 Uiso calc R 1 H
H21 0.1116 0.3124 0.3341 0.047 Uiso calc R 1 H
H22 0.0716 0.4800 0.4214 0.052 Uiso calc R 1 H
H23 0.2036 0.6198 0.6149 0.048 Uiso calc R 1 H
H24 0.3719 0.5846 0.7158 0.039 Uiso calc R 1 H
H27 0.3407 0.1953 0.5621 0.042 Uiso calc R 1 H
H28 0.5116 0.1661 0.6660 0.047 Uiso calc R 1 H
H29 0.7140 0.3598 0.8032 0.050 Uiso calc R 1 H
H30 0.7377 0.5724 0.8307 0.048 Uiso calc R 1 H

loop_
_atom_site_aniso_label
_atom_site_aniso_U_11
_atom_site_aniso_U_22
_atom_site_aniso_U_33
_atom_site_aniso_U_12
_atom_site_aniso_U_13
_atom_site_aniso_U_23
Sn1 0.02110(10) 0.02380(10) 0.02170(10) 0.01190(10) 0.00660(10) 0.00670(10)
F1 0.110(2) 0.064(2) 0.132(3) 0.026(2) 0.088(2) -0.010(2)
F2 0.163(3) 0.054(2) 0.066(2) 0.062(2) 0.001(2) 0.0090(10)
F3 0.059(2) 0.062(2) 0.106(2) 0.030(2) -0.032(2) -0.038(2)
O1 0.0290(10) 0.0320(10) 0.0300(10) 0.0150(10) 0.0050(10) 0.0010(10)
O2 0.0400(10) 0.052(2) 0.060(2) 0.0300(10) 0.0020(10) 0.0040(10)
O1w 0.0350(10) 0.0220(10) 0.0320(10) 0.0150(10) 0.0170(10) 0.0100(10)
N1 0.039(2) 0.0280(10) 0.0330(10) 0.0190(10) 0.0170(10) 0.0110(10)
N2 0.038(2) 0.0270(10) 0.0340(10) 0.0170(10) 0.0140(10) 0.0100(10)
C1 0.027(2) 0.022(2) 0.0270(10) 0.0130(10) 0.0080(10) 0.0080(10)
C2 0.037(2) 0.033(2) 0.030(2) 0.022(2) 0.0070(10) 0.0090(10)
C3 0.047(2) 0.041(2) 0.032(2) 0.028(2) -0.0030(10) 0.006(2)
C4 0.034(2) 0.043(2) 0.050(2) 0.025(2) -0.002(2) 0.010(2)
C5 0.036(2) 0.049(2) 0.053(2) 0.028(2) 0.016(2) 0.017(2)
C6 0.034(2) 0.038(2) 0.032(2) 0.023(2) 0.0100(10) 0.0100(10)
C7 0.0220(10) 0.024(2) 0.0240(10) 0.0090(10) 0.0060(10) 0.0060(10)
C8 0.030(2) 0.028(2) 0.032(2) 0.0160(10) 0.0070(10) 0.0090(10)
C9 0.036(2) 0.031(2) 0.034(2) 0.010(2) 0.0070(10) 0.0170(10)
C10 0.030(2) 0.045(2) 0.033(2) 0.009(2) 0.0140(10) 0.014(2)
C11 0.031(2) 0.046(2) 0.046(2) 0.018(2) 0.020(2) 0.008(2)
C12 0.030(2) 0.024(2) 0.042(2) 0.0130(10) 0.0140(10) 0.0070(10)
C13 0.026(2) 0.027(2) 0.0210(10) 0.0120(10) 0.0080(10) 0.0060(10)
C14 0.030(2) 0.040(2) 0.031(2) 0.017(2) 0.0050(10) 0.0130(10)
C15 0.046(2) 0.045(2) 0.033(2) 0.022(2) 0.002(2) 0.016(2)
C16 0.066(3) 0.046(2) 0.030(2) 0.023(2) 0.012(2) 0.021(2)
C17 0.048(2) 0.048(2) 0.041(2) 0.017(2) 0.024(2) 0.022(2)
C18 0.031(2) 0.040(2) 0.031(2) 0.017(2) 0.0130(10) 0.0110(10)
C19 0.031(2) 0.033(2) 0.031(2) 0.017(2) 0.0120(10) 0.0050(10)
C20 0.033(2) 0.036(2) 0.033(2) 0.016(2) 0.0050(10) 0.0000(10)
C21 0.043(2) 0.042(2) 0.035(2) 0.024(2) 0.014(2) 0.011(2)
C22 0.045(2) 0.049(2) 0.052(2) 0.033(2) 0.022(2) 0.020(2)
C23 0.045(2) 0.035(2) 0.052(2) 0.026(2) 0.027(2) 0.014(2)
C24 0.031(2) 0.027(2) 0.038(2) 0.0130(10) 0.0180(10) 0.0060(10)
C25 0.031(2) 0.022(2) 0.035(2) 0.0120(10) 0.0200(10) 0.0120(10)
C26 0.034(2) 0.023(2) 0.0290(10) 0.0150(10) 0.0190(10) 0.0110(10)
C27 0.045(2) 0.025(2) 0.038(2) 0.017(2) 0.018(2) 0.0130(10)
C28 0.056(2) 0.033(2) 0.040(2) 0.028(2) 0.022(2) 0.019(2)
C29 0.053(2) 0.051(2) 0.038(2) 0.036(2) 0.019(2) 0.022(2)
C30 0.043(2) 0.040(2) 0.036(2) 0.022(2) 0.011(2) 0.009(2)

loop_
_atom_type_symbol
_atom_type_description
_atom_type_scat_dispersion_real
_atom_type_scat_dispersion_imag
_atom_type_scat_source
C C 0.0033 0.0016 'International Tables Vol C Tables 4.2.6.8 and 6.1.1.4'
H H 0.0000 0.0000 'International Tables Vol C Tables 4.2.6.8 and 6.1.1.4'
N N 0.0061 0.0033 'International Tables Vol C Tables 4.2.6.8 and 6.1.1.4'
O O 0.0106 0.0060 'International Tables Vol C Tables 4.2.6.8 and 6.1.1.4'
F F 0.0171 0.0103 'International Tables Vol C Tables 4.2.6.8 and 6.1.1.4'
Sn Sn -0.6537 1.4246 'International Tables Vol C Tables 4.2.6.8 and 6.1.1.4'

loop_
_geom_angle_atom_site_label_1
_geom_angle_atom_site_label_2
_geom_angle_atom_site_label_3
_geom_angle
_geom_angle_publ_flag
C1 Sn1 C13 114.00(10) yes
C1 Sn1 C7 114.10(10) yes
C1 Sn1 O1 89.30(10) yes
C1 Sn1 O1w 89.30(10) yes
C7 Sn1 C13 130.50(10) yes
C7 Sn1 O1 93.50(10) yes
C7 Sn1 O1w 86.00(10) yes
C13 Sn1 O1 98.20(10) yes
C13 Sn1 O1w 83.60(10) yes
O1 Sn1 O1w 178.10(10) yes
C19 O1 Sn1 118.8(2) no
C21 N1 C25 117.7(3) no
C26 N2 C30 118.3(3) no
C6 C1 C2 117.9(3) no
C6 C1 Sn1 121.6(2) no
C2 C1 Sn1 120.4(2) no
C3 C2 C1 121.1(3) no
C2 C3 C4 120.0(3) no
C5 C4 C3 119.7(3) no
C4 C5 C6 120.2(3) no
C5 C6 C1 121.1(3) no
C8 C7 C12 118.4(2) no
C8 C7 Sn1 118.9(2) no
C12 C7 Sn1 122.6(2) no
C9 C8 C7 120.9(3) no
C8 C9 C10 119.6(3) no
C11 C10 C9 120.4(3) no
C10 C11 C12 120.1(3) no
C11 C12 C7 120.6(3) no
C16 C15 C14 119.8(3) no
C15 C16 C17 120.0(3) no
C18 C17 C16 120.3(3) no
C17 C18 C13 120.5(3) no
O2 C19 O1 129.5(3) no
O2 C19 C20 118.1(3) no
O1 C19 C20 112.4(2) no
F3 C20 F1 107.7(3) no
F3 C20 F2 105.6(3) no
F1 C20 F2 103.9(3) no
F3 C20 C19 114.1(3) no
F1 C20 C19 112.3(3) no
F2 C20 C19 112.5(3) no
N1 C21 C22 123.2(3) no
C23 C22 C21 118.9(3) no
C22 C23 C24 118.9(3) no
C23 C24 C25 119.0(3) no
N1 C25 C24 122.3(3) no
N1 C25 C26 116.8(2) no
C24 C25 C26 120.9(3) no
N2 C26 C27 121.7(3) no
N2 C26 C25 116.2(2) no
C27 C26 C25 122.1(3) no
C28 C27 C26 119.3(3) no
C27 C28 C29 118.9(3) no
C30 C29 C28 118.4(3) no
N2 C30 C29 123.3(3) no
Sn1 O1w H1w1 128(2) no
Sn1 O1w H1w2 120(2) no
H1w1 O1w H1w2 108(2) no
C3 C2 H2 119.5 no
C1 C2 H2 119.5 no
C2 C3 H3 120.0 no
C4 C3 H3 120.0 no
C5 C4 H4 120.1 no
C3 C4 H4 120.1 no
C4 C5 H5 119.9 no
C6 C5 H5 119.9 no
C5 C6 H6 119.5 no
C1 C6 H6 119.5 no
C9 C8 H8 119.6 no
C7 C8 H8 119.6 no
C8 C9 H9 120.2 no
C10 C9 H9 120.2 no
C11 C10 H10 119.8 no
C9 C10 H10 119.8 no
C10 C11 H11 119.9 no
C12 C11 H11 119.9 no
C11 C12 H12 119.7 no
C7 C12 H12 119.7 no
C15 C14 H14 119.7 no
C13 C14 H14 119.7 no
C16 C15 H15 120.1 no
C14 C15 H15 120.1 no
C15 C16 H16 120.0 no
C17 C16 H16 120.0 no
C18 C17 H17 119.8 no
C16 C17 H17 119.8 no
C17 C18 H18 119.7 no
C13 C18 H18 119.7 no
N1 C21 H21 118.4 no
C22 C21 H21 118.4 no
C23 C22 H22 120.6 no
C21 C22 H22 120.6 no
C22 C23 H23 120.6 no
C24 C23 H23 120.6 no
C23 C24 H24 120.5 no
C25 C24 H24 120.5 no
C28 C27 H27 120.3 no
C26 C27 H27 120.3 no
C27 C28 H28 120.5 no
C29 C28 H28 120.5 no
C30 C29 H29 120.8 no
C28 C29 H29 120.8 no
N2 C30 H30 118.3 no
C29 C30 H30 118.3 no

loop_
_geom_bond_atom_site_label_1
_geom_bond_atom_site_label_2
_geom_bond_distance
_geom_bond_publ_flag
Sn1 C7 2.120(3) yes
Sn1 C1 2.133(3) yes
Sn1 C13 2.115(3) yes
Sn1 O1 2.189(2) yes
Sn1 O1w 2.335(2) yes
F1 C20 1.300(4) no
F2 C20 1.321(4) no
F3 C20 1.292(4) no
O1 C19 1.280(4) no
O2 C19 1.209(4) no
N1 C21 1.340(4) no
N1 C25 1.345(4) no
N2 C26 1.340(4) no
N2 C30 1.344(4) no
C1 C6 1.395(4) no
C1 C2 1.401(4) no
C2 C3 1.382(4) no
C3 C4 1.389(5) no
C4 C5 1.383(5) no
C5 C6 1.385(4) no
C7 C8 1.392(4) no
C7 C12 1.397(4) no
C8 C9 1.380(4) no
C9 C10 1.390(5) no
C10 C11 1.368(5) no
C11 C12 1.384(4) no
C13 C18 1.388(4) no
C13 C14 1.396(4) no
C14 C15 1.393(4) no
C15 C16 1.374(5) no
C16 C17 1.387(5) no
C17 C18 1.382(4) no
C19 C20 1.542(4) no
C21 C22 1.385(4) no
C22 C23 1.376(5) no
C23 C24 1.384(4) no
C24 C25 1.395(4) no
C25 C26 1.485(4) no
C26 C27 1.394(4) no
C27 C28 1.381(4) no
C28 C29 1.388(5) no
C29 C30 1.374(5) no
O1w H1w1 0.860(10) no
O1w H1w2 0.850(10) no
C2 H2 0.95 no
C3 H3 0.95 no
C4 H4 0.95 no
C5 H5 0.95 no
C6 H6 0.95 no
C8 H8 0.95 no
C9 H9 0.95 no
C10 H10 0.95 no
C11 H11 0.95 no
C12 H12 0.95 no
C14 H14 0.95 no
C15 H15 0.95 no
C16 H16 0.95 no
C17 H17 0.95 no
C18 H18 0.95 no
C21 H21 0.95 no
C22 H22 0.95 no
C23 H23 0.95 no
C24 H24 0.95 no
C27 H27 0.95 no
C28 H28 0.95 no
C29 H29 0.95 no
C30 H30 0.95 no

loop_
_geom_hbond_atom_site_label_D
_geom_hbond_atom_site_label_H
_geom_hbond_atom_site_label_A
_geom_hbond_site_symmetry_A
_geom_hbond_distance_DH
_geom_hbond_distance_HA
_geom_hbond_distance_DA
_geom_hbond_angle_DHA
_geom_hbond_publ_flag
O1w H1w1 N1 . 0.860(10) 2.01(2) 2.795(3) 153(2) no
O1w H1w2 N2 2_666 0.850(10) 1.920(10) 2.754(3) 164(3) no

loop_
_geom_torsion_atom_site_label_1
_geom_torsion_atom_site_label_2
_geom_torsion_atom_site_label_3
_geom_torsion_atom_site_label_4
_geom_torsion
_geom_torsion_publ_flag
C13 Sn1 O1 C19 -64.0(2) no
C7 Sn1 O1 C19 67.7(2) no
C1 Sn1 O1 C19 -178.2(2) no
C13 Sn1 C1 C6 -56.9(3) no
C7 Sn1 C1 C6 135.2(2) no
O1 Sn1 C1 C6 41.7(2) no
O1w Sn1 C1 C6 -139.5(2) no
C13 Sn1 C1 C2 123.2(2) no
C7 Sn1 C1 C2 -44.7(3) no
O1 Sn1 C1 C2 -138.2(2) no
O1w Sn1 C1 C2 40.6(2) no
C6 C1 C2 C3 0.2(4) no
Sn1 C1 C2 C3 -179.9(2) no
C1 C2 C3 C4 0.9(5) no
C2 C3 C4 C5 -1.1(5) no
C3 C4 C5 C6 0.2(5) no
C4 C5 C6 C1 0.9(5) no
C2 C1 C6 C5 -1.1(4) no
Sn1 C1 C6 C5 179.0(2) no
C13 Sn1 C7 C8 138.7(2) no
C1 Sn1 C7 C8 -55.9(2) no
O1 Sn1 C7 C8 34.9(2) no
O1w Sn1 C7 C8 -143.3(2) no
C13 Sn1 C7 C12 -46.0(3) no
C1 Sn1 C7 C12 119.4(2) no
O1 Sn1 C7 C12 -149.8(2) no
O1w Sn1 C7 C12 32.0(2) no
C12 C7 C8 C9 -1.6(4) no
Sn1 C7 C8 C9 173.9(2) no
C7 C8 C9 C10 0.3(5) no
C8 C9 C10 C11 1.3(5) no
C9 C10 C11 C12 -1.5(5) no
C10 C11 C12 C7 0.1(5) no
C8 C7 C12 C11 1.4(4) no
Sn1 C7 C12 C11 -173.9(2) no
C7 Sn1 C13 C18 171.6(2) no
C1 Sn1 C13 C18 6.1(3) no
O1 Sn1 C13 C18 -86.7(2) no
O1w Sn1 C13 C18 92.5(2) no
C7 Sn1 C13 C14 -1.7(3) no
C1 Sn1 C13 C14 -167.2(2) no
O1 Sn1 C13 C14 100.0(2) no
O1w Sn1 C13 C14 -80.8(2) no
C18 C13 C14 C15 -0.3(5) no
Sn1 C13 C14 C15 172.9(2) no
C13 C14 C15 C16 0.6(5) no
C14 C15 C16 C17 -0.5(5) no
C15 C16 C17 C18 0.2(6) no
C16 C17 C18 C13 0.1(5) no
C14 C13 C18 C17 -0.1(5) no
Sn1 C13 C18 C17 -173.6(3) no
Sn1 O1 C19 O2 6.0(4) no
Sn1 O1 C19 C20 -174.5(2) no
O2 C19 C20 F3 -11.8(4) no
O1 C19 C20 F3 168.7(3) no
O2 C19 C20 F1 111.1(4) no
O1 C19 C20 F1 -68.4(4) no
O2 C19 C20 F2 -132.0(3) no
O1 C19 C20 F2 48.5(4) no
C25 N1 C21 C22 -0.4(5) no
N1 C21 C22 C23 0.0(5) no
C21 C22 C23 C24 -0.2(5) no
C22 C23 C24 C25 0.7(4) no
C21 N1 C25 C24 0.9(4) no
C21 N1 C25 C26 -180.0(2) no
C23 C24 C25 N1 -1.1(4) no
C23 C24 C25 C26 179.8(3) no
C30 N2 C26 C27 0.7(4) no
C30 N2 C26 C25 178.8(2) no
N1 C25 C26 N2 147.2(2) no
C24 C25 C26 N2 -33.7(4) no
N1 C25 C26 C27 -34.7(4) no
C24 C25 C26 C27 144.4(3) no
N2 C26 C27 C28 -0.1(4) no
C25 C26 C27 C28 -178.1(3) no
C26 C27 C28 C29 -0.2(4) no
C27 C28 C29 C30 0.1(4) no
C26 N2 C30 C29 -0.9(4) no
C28 C29 C30 N2 0.5(5) no
